data_7047878
loop_
_publ_author_name
'Wickramatunga, Lenali V.'
'Pothupitiya, Thusith K.'
'Chevalier, Edith'
'Kariuki, Benson M.'
'Liyanage, Sudantha S.'
'Newman, Paul D.'
'Edwards, Peter G.'

_publ_section_title
;
 Halide and substituent dependent structural variation in copper(i) halide
 complexes of 1,5,9-triphosphacyclododecanes.
;
_journal_issue 45
_journal_name_full 'Dalton transactions (Cambridge, England : 2003)'
_journal_page_first 16126
_journal_page_last 16131
_journal_paper_doi 10.1039/c8dt03072c
_journal_volume 47
_journal_year 2018
_chemical_formula_moiety 'C18 H39 Cl2 Cu2 P3'
_chemical_formula_sum 'C18 H39 Cl2 Cu2 P3'
_chemical_formula_weight 546.38
_space_group_crystal_system orthorhombic
_space_group_IT_number 19
_space_group_name_Hall 'P 2ac 2ab'
_space_group_name_H-M_alt 'P 21 21 21'
_symmetry_space_group_name_Hall 'P 2ac 2ab'
_symmetry_space_group_name_H-M 'P 21 21 21'
_atom_sites_solution_hydrogens geom
_audit_creation_method SHELXL-2018/1
_audit_update_record
;
2018-10-24 deposited with the CCDC.
2018-10-24 downloaded from the CCDC.
;
_cell_angle_alpha 90
_cell_angle_beta 90
_cell_angle_gamma 90
_cell_formula_units_Z 4
_cell_length_a 7.8930(2)
_cell_length_b 16.1790(4)
_cell_length_c 19.5960(7)
_cell_measurement_reflns_used 4383
_cell_measurement_temperature 150(2)
_cell_measurement_theta_max 27.52
_cell_measurement_theta_min 1.63
_cell_volume 2502.43(13)
_computing_cell_refinement DENZO/SCALEPACK
_computing_data_collection 'COLLECT,Nonius BV, 1997-2001'
_computing_data_reduction DENZO/SCALEPACK
_computing_molecular_graphics 'ORTEP-3 for Windows'
_computing_publication_material WinGX
_computing_structure_refinement SHELXL
_computing_structure_solution SHELXS
_diffrn_ambient_temperature 150(2)
_diffrn_measured_fraction_theta_full 0.999
_diffrn_measured_fraction_theta_max 0.990
_diffrn_measurement_device_type 'Nonius KappaCCD'
_diffrn_measurement_method 'CCD scans'
_diffrn_radiation_type MoK\a
_diffrn_radiation_wavelength 0.71073
_diffrn_reflns_av_R_equivalents 0.0809
_diffrn_reflns_av_unetI/netI 0.0813
_diffrn_reflns_Laue_measured_fraction_full 0.999
_diffrn_reflns_Laue_measured_fraction_max 0.990
_diffrn_reflns_number 5565
_diffrn_reflns_point_group_measured_fraction_full 0.999
_diffrn_reflns_point_group_measured_fraction_max 0.991
_diffrn_reflns_theta_full 25.242
_diffrn_reflns_theta_max 27.519
_diffrn_reflns_theta_min 1.632
_diffrn_standards_decay_% 0
_diffrn_standards_interval_count 0
_diffrn_standards_interval_time 0
_diffrn_standards_number 0
_exptl_absorpt_coefficient_mu 2.106
_exptl_absorpt_correction_T_max 0.9395
_exptl_absorpt_correction_T_min 0.5706
_exptl_absorpt_correction_type empirical
_exptl_absorpt_process_details Denzo/Scalepack
_exptl_crystal_colour colourless
_exptl_crystal_density_diffrn 1.450
_exptl_crystal_description plate
_exptl_crystal_F_000 1136
_exptl_crystal_size_max 0.300
_exptl_crystal_size_mid 0.300
_exptl_crystal_size_min 0.030
_refine_diff_density_max 0.562
_refine_diff_density_min -0.765
_refine_diff_density_rms 0.109
_refine_ls_abs_structure_details
;
 Refined as an inversion twin.
;
_refine_ls_abs_structure_Flack 0.47(2)
_refine_ls_extinction_method none
_refine_ls_goodness_of_fit_ref 1.036
_refine_ls_hydrogen_treatment constr
_refine_ls_matrix_type full
_refine_ls_number_parameters 233
_refine_ls_number_reflns 5565
_refine_ls_number_restraints 0
_refine_ls_restrained_S_all 1.036
_refine_ls_R_factor_all 0.0791
_refine_ls_R_factor_gt 0.0520
_refine_ls_shift/su_max 0.000
_refine_ls_shift/su_mean 0.000
_refine_ls_structure_factor_coef Fsqd
_refine_ls_weighting_details 'w=1/[\s^2^(Fo^2^)+(0.0331P)^2^+2.7323P] where P=(Fo^2^+2Fc^2^)/3'
_refine_ls_weighting_scheme calc
_refine_ls_wR_factor_gt 0.0919
_refine_ls_wR_factor_ref 0.1025
_reflns_Friedel_coverage 0.766
_reflns_Friedel_fraction_full 1.000
_reflns_Friedel_fraction_max 0.992
_reflns_number_gt 4381
_reflns_number_total 5565
_reflns_threshold_expression 'I > 2\s(I)'
_cod_data_source_file c8dt03072c2.cif
_cod_data_source_block pge0814
_cod_depositor_comments 'Adding full bibliography for 7047878--7047884.cif.'
_cod_database_code 7047878
_shelx_shelxl_version_number 2018/1
_shelx_space_group_comment
;
The symmetry employed for this shelxl refinement is uniquely defined
by the following loop, which should always be used as a source of
symmetry information in preference to the above space-group names.
They are only intended as comments.
;
_shelx_estimated_absorpt_t_min 0.571
_shelx_estimated_absorpt_t_max 0.940

loop_
_space_group_symop_operation_xyz
'x, y, z'
'-x+1/2, -y, z+1/2'
'x+1/2, -y+1/2, -z'
'-x, y+1/2, -z+1/2'

loop_
_atom_site_label
_atom_site_type_symbol
_atom_site_fract_x
_atom_site_fract_y
_atom_site_fract_z
_atom_site_U_iso_or_equiv
_atom_site_adp_type
_atom_site_occupancy
_atom_site_site_symmetry_order
_atom_site_calc_flag
_atom_site_refinement_flags_posn
_atom_site_refinement_flags_adp
C1 C 0.8918(11) 1.0801(4) 0.5346(4) 0.0304(19) Uani 1 1 d . .
H1A H 0.812924 1.124337 0.549059 0.036 Uiso 1 1 calc R U
H1B H 0.967458 1.067894 0.573633 0.036 Uiso 1 1 calc R U
C2 C 0.9991(10) 1.1121(4) 0.4753(4) 0.0309(17) Uani 1 1 d . .
H2A H 1.094794 1.144458 0.494055 0.037 Uiso 1 1 calc R U
H2B H 1.047296 1.064190 0.450594 0.037 Uiso 1 1 calc R U
C3 C 0.9031(10) 1.1659(4) 0.4246(4) 0.0302(18) Uani 1 1 d . .
H3A H 0.987408 1.194788 0.395723 0.036 Uiso 1 1 calc R U
H3B H 0.841286 1.208761 0.450659 0.036 Uiso 1 1 calc R U
C4 C 0.8696(10) 1.0985(4) 0.2883(4) 0.0317(18) Uani 1 1 d . .
H4A H 0.788423 1.088867 0.250638 0.038 Uiso 1 1 calc R U
H4B H 0.931931 1.150087 0.277873 0.038 Uiso 1 1 calc R U
C5 C 0.9964(9) 1.0270(4) 0.2896(4) 0.0267(16) Uani 1 1 d . .
H5A H 1.053792 1.026815 0.334495 0.032 Uiso 1 1 calc R U
H5B H 1.083819 1.037385 0.254407 0.032 Uiso 1 1 calc R U
C6 C 0.9209(10) 0.9410(4) 0.2773(4) 0.0271(17) Uani 1 1 d . .
H6A H 1.014695 0.902567 0.266463 0.033 Uiso 1 1 calc R U
H6B H 0.846904 0.943928 0.236532 0.033 Uiso 1 1 calc R U
C7 C 0.9584(10) 0.8459(4) 0.4013(3) 0.0260(17) Uani 1 1 d . .
H7A H 0.987125 0.792036 0.380256 0.031 Uiso 1 1 calc R U
H7B H 1.062220 0.880217 0.400807 0.031 Uiso 1 1 calc R U
C8 C 0.9073(11) 0.8308(4) 0.4759(3) 0.0318(18) Uani 1 1 d . .
H8A H 0.975773 0.784418 0.493955 0.038 Uiso 1 1 calc R U
H8B H 0.787014 0.813403 0.476952 0.038 Uiso 1 1 calc R U
C10 C 0.9294(11) 0.9065(4) 0.5240(4) 0.0309(19) Uani 1 1 d . .
H10A H 1.042118 0.931311 0.515412 0.037 Uiso 1 1 calc R U
H10B H 0.928135 0.886726 0.571782 0.037 Uiso 1 1 calc R U
C11 C 0.6294(10) 0.9749(4) 0.5897(3) 0.0330(18) Uani 1 1 d . .
H11 H 0.700201 0.979727 0.631884 0.040 Uiso 1 1 calc R U
C12 C 0.5464(12) 0.8894(5) 0.5891(4) 0.050(2) Uani 1 1 d . .
H12A H 0.465977 0.885279 0.627037 0.075 Uiso 1 1 calc R U
H12B H 0.633858 0.846846 0.594022 0.075 Uiso 1 1 calc R U
H12C H 0.486327 0.881468 0.545844 0.075 Uiso 1 1 calc R U
C13 C 0.4957(11) 1.0426(4) 0.5912(4) 0.0395(19) Uani 1 1 d . .
H13A H 0.438920 1.045370 0.546751 0.059 Uiso 1 1 calc R U
H13B H 0.549854 1.095837 0.600942 0.059 Uiso 1 1 calc R U
H13C H 0.412141 1.030310 0.626741 0.059 Uiso 1 1 calc R U
C14 C 0.6000(11) 1.1974(4) 0.3447(4) 0.0351(19) Uani 1 1 d . .
H14 H 0.538151 1.178562 0.302954 0.042 Uiso 1 1 calc R U
C15 C 0.4677(11) 1.2071(4) 0.4006(5) 0.047(2) Uani 1 1 d . .
H15A H 0.522974 1.225141 0.442805 0.070 Uiso 1 1 calc R U
H15B H 0.411025 1.154070 0.408265 0.070 Uiso 1 1 calc R U
H15C H 0.383905 1.248518 0.386598 0.070 Uiso 1 1 calc R U
C16 C 0.6856(13) 1.2801(4) 0.3262(5) 0.053(3) Uani 1 1 d . .
H16A H 0.598596 1.321024 0.314673 0.080 Uiso 1 1 calc R U
H16B H 0.760591 1.271985 0.286876 0.080 Uiso 1 1 calc R U
H16C H 0.751943 1.299849 0.365158 0.080 Uiso 1 1 calc R U
C17 C 0.6832(10) 0.8117(4) 0.3052(3) 0.0271(16) Uani 1 1 d . .
H17 H 0.599030 0.837575 0.273654 0.033 Uiso 1 1 calc R U
C18 C 0.7977(11) 0.7556(4) 0.2616(4) 0.036(2) Uani 1 1 d . .
H18A H 0.890887 0.734523 0.289682 0.054 Uiso 1 1 calc R U
H18B H 0.843817 0.787401 0.223319 0.054 Uiso 1 1 calc R U
H18C H 0.731116 0.709083 0.244000 0.054 Uiso 1 1 calc R U
C19 C 0.5831(12) 0.7600(5) 0.3566(4) 0.043(2) Uani 1 1 d . .
H19A H 0.511060 0.720556 0.332036 0.064 Uiso 1 1 calc R U
H19B H 0.512059 0.796407 0.384451 0.064 Uiso 1 1 calc R U
H19C H 0.661845 0.729771 0.386100 0.064 Uiso 1 1 calc R U
P1 P 0.7687(2) 0.98720(10) 0.51475(8) 0.0236(4) Uani 1 1 d . .
P2 P 0.7971(2) 0.89675(10) 0.34815(8) 0.0208(4) Uani 1 1 d . .
P3 P 0.7495(3) 1.11399(10) 0.36727(9) 0.0235(4) Uani 1 1 d . .
Cl1 Cl 0.3596(2) 0.96821(11) 0.41248(9) 0.0344(4) Uani 1 1 d . .
Cu2 Cu 0.42572(11) 0.99322(6) 0.30882(4) 0.0294(2) Uani 1 1 d . .
Cl3 Cl 0.4591(2) 1.01837(11) 0.20418(9) 0.0370(5) Uani 1 1 d . .
Cu1 Cu 0.65933(9) 0.99296(5) 0.40948(4) 0.01964(19) Uani 1 1 d . .

loop_
_atom_site_aniso_label
_atom_site_aniso_U_11
_atom_site_aniso_U_22
_atom_site_aniso_U_33
_atom_site_aniso_U_23
_atom_site_aniso_U_13
_atom_site_aniso_U_12
C1 0.037(5) 0.022(4) 0.033(4) -0.001(3) -0.009(4) 0.000(3)
C2 0.034(5) 0.029(4) 0.030(4) -0.003(3) -0.006(4) -0.003(3)
C3 0.033(5) 0.023(4) 0.035(4) 0.003(3) -0.002(4) -0.003(3)
C4 0.037(5) 0.025(4) 0.032(4) 0.007(3) -0.001(4) -0.008(3)
C5 0.022(4) 0.031(4) 0.027(4) 0.007(3) 0.008(3) -0.005(3)
C6 0.030(5) 0.027(4) 0.025(4) 0.001(3) 0.007(4) 0.005(3)
C7 0.033(5) 0.018(3) 0.027(4) -0.002(3) -0.009(4) 0.007(3)
C8 0.048(5) 0.022(4) 0.026(4) 0.002(3) -0.007(4) 0.010(3)
C10 0.045(5) 0.022(4) 0.026(4) -0.003(3) -0.013(4) 0.005(3)
C11 0.044(5) 0.033(4) 0.021(3) -0.003(3) 0.003(4) -0.006(3)
C12 0.070(7) 0.042(5) 0.037(5) 0.004(4) 0.012(5) -0.021(4)
C13 0.039(5) 0.045(4) 0.034(4) -0.002(4) 0.002(5) -0.001(4)
C14 0.041(5) 0.026(4) 0.039(4) 0.003(3) -0.015(4) 0.002(3)
C15 0.055(6) 0.028(4) 0.058(6) -0.012(4) -0.005(5) 0.017(4)
C16 0.066(7) 0.021(4) 0.073(6) 0.014(4) -0.024(6) 0.000(4)
C17 0.031(5) 0.024(4) 0.026(4) -0.004(3) -0.004(4) 0.001(3)
C18 0.050(6) 0.029(4) 0.031(4) -0.016(3) -0.006(4) 0.001(4)
C19 0.055(6) 0.032(4) 0.042(5) -0.004(3) 0.001(5) -0.014(4)
P1 0.0328(11) 0.0192(8) 0.0189(8) -0.0021(7) -0.0021(8) 0.0000(8)
P2 0.0243(11) 0.0187(8) 0.0195(8) -0.0001(6) -0.0004(8) 0.0019(7)
P3 0.0274(11) 0.0172(8) 0.0260(9) 0.0015(6) -0.0030(9) 0.0002(8)
Cl1 0.0191(9) 0.0547(11) 0.0293(9) 0.0010(8) 0.0026(9) -0.0033(8)
Cu2 0.0273(5) 0.0343(5) 0.0267(4) -0.0014(4) 0.0004(4) 0.0007(4)
Cl3 0.0379(12) 0.0471(12) 0.0259(9) 0.0013(8) 0.0011(8) -0.0012(9)
Cu1 0.0209(4) 0.0195(4) 0.0185(4) -0.0008(3) 0.0001(3) -0.0002(3)

loop_
_atom_type_symbol
_atom_type_description
_atom_type_scat_dispersion_real
_atom_type_scat_dispersion_imag
_atom_type_scat_source
C C 0.0033 0.0016 'International Tables Vol C Tables 4.2.6.8 and 6.1.1.4'
H H 0.0000 0.0000 'International Tables Vol C Tables 4.2.6.8 and 6.1.1.4'
P P 0.1023 0.0942 'International Tables Vol C Tables 4.2.6.8 and 6.1.1.4'
Cl Cl 0.1484 0.1585 'International Tables Vol C Tables 4.2.6.8 and 6.1.1.4'
Cu Cu 0.3201 1.2651 'International Tables Vol C Tables 4.2.6.8 and 6.1.1.4'

loop_
_geom_angle_atom_site_label_1
_geom_angle_atom_site_label_2
_geom_angle_atom_site_label_3
_geom_angle
C2 C1 P1 114.2(5)
C3 C2 C1 114.5(7)
C2 C3 P3 117.5(5)
C5 C4 P3 115.3(5)
C4 C5 C6 115.5(6)
C5 C6 P2 116.1(5)
C8 C7 P2 115.3(5)
C7 C8 C10 114.9(6)
C8 C10 P1 115.1(5)
C13 C11 C12 110.7(7)
C13 C11 P1 110.5(5)
C12 C11 P1 110.2(5)
C15 C14 C16 112.3(6)
C15 C14 P3 110.0(5)
C16 C14 P3 114.2(6)
C19 C17 C18 110.3(6)
C19 C17 P2 111.1(5)
C18 C17 P2 114.0(5)
C10 P1 C1 101.3(3)
C10 P1 C11 104.9(3)
C1 P1 C11 103.6(3)
C10 P1 Cu1 112.9(2)
C1 P1 Cu1 111.5(2)
C11 P1 Cu1 120.6(3)
C7 P2 C6 103.5(4)
C7 P2 C17 105.1(3)
C6 P2 C17 101.8(3)
C7 P2 Cu1 110.0(2)
C6 P2 Cu1 113.0(2)
C17 P2 Cu1 121.6(2)
C4 P3 C14 103.2(4)
C4 P3 C3 103.6(4)
C14 P3 C3 103.4(3)
C4 P3 Cu1 110.9(2)
C14 P3 Cu1 121.6(3)
C3 P3 Cu1 112.3(2)
Cu2 Cl1 Cu1 72.80(6)
Cl3 Cu2 Cl1 173.04(8)
Cl3 Cu2 Cu1 128.74(7)
Cl1 Cu2 Cu1 58.12(5)
P1 Cu1 P3 104.71(7)
P1 Cu1 P2 106.11(7)
P3 Cu1 P2 104.73(7)
P1 Cu1 Cl1 110.53(7)
P3 Cu1 Cl1 117.89(7)
P2 Cu1 Cl1 111.99(7)
P1 Cu1 Cu2 159.51(6)
P3 Cu1 Cu2 86.90(6)
P2 Cu1 Cu2 86.61(5)
Cl1 Cu1 Cu2 49.08(5)

loop_
_geom_bond_atom_site_label_1
_geom_bond_atom_site_label_2
_geom_bond_distance
C1 C2 1.529(10)
C1 P1 1.831(7)
C2 C3 1.523(10)
C3 P3 1.854(7)
C4 C5 1.530(10)
C4 P3 1.832(8)
C5 C6 1.532(9)
C6 P2 1.843(7)
C7 C8 1.535(9)
C7 P2 1.839(7)
C8 C10 1.557(9)
C10 P1 1.829(7)
C11 C13 1.522(10)
C11 C12 1.530(10)
C11 P1 1.846(7)
C14 C15 1.521(12)
C14 C16 1.543(10)
C14 P3 1.846(7)
C17 C19 1.529(10)
C17 C18 1.540(10)
C17 P2 1.846(7)
P1 Cu1 2.2383(17)
P2 Cu1 2.2471(18)
P3 Cu1 2.2416(18)
Cl1 Cu2 2.1359(19)
Cl1 Cu1 2.4002(19)
Cu2 Cl3 2.1071(19)
Cu2 Cu1 2.7001(11)
